data_7045461
loop_
_publ_author_name
'Sun, Biyun'
'Southam, Hannah M.'
'Butler, Jonathan A.'
'Poole, Robert K.'
'Burgun, Alexandre'
'Tarzia, Andrew'
'Keene, F. Richard'
'Collins, J. Grant'

_publ_section_title
;
 Synthesis, isomerisation and biological properties of mononuclear
 ruthenium complexes containing the
 bis[4(4'-methyl-2,2'-bipyridyl)]-1,7-heptane ligand.
;
_journal_issue 7
_journal_name_full 'Dalton transactions (Cambridge, England : 2003)'
_journal_page_first 2422
_journal_page_last 2434
_journal_paper_doi 10.1039/c7dt04595f
_journal_volume 47
_journal_year 2018
_chemical_formula_moiety 'C40 H40 N6 Ru, 2(F6 P), 0.25 (H2 O)'
_chemical_formula_sum 'C40 H40.5 F12 N6 O0.25 P2 Ru'
_chemical_formula_weight 1000.29
_space_group_crystal_system monoclinic
_space_group_IT_number 14
_space_group_name_Hall '-P 2ybc'
_space_group_name_H-M_alt 'P 1 21/c 1'
_symmetry_space_group_name_Hall '-P 2ybc'
_symmetry_space_group_name_H-M 'P 1 21/c 1'
_atom_sites_solution_hydrogens geom
_audit_creation_method SHELXL-2014/7
_audit_update_record
;
2018-01-10 deposited with the CCDC.
2018-01-15 downloaded from the CCDC.
;
_cell_angle_alpha 90
_cell_angle_beta 96.63(3)
_cell_angle_gamma 90
_cell_formula_units_Z 4
_cell_length_a 10.782(2)
_cell_length_b 28.514(6)
_cell_length_c 13.176(3)
_cell_measurement_reflns_used 79077
_cell_measurement_temperature 100(2)
_cell_measurement_theta_max 28.55
_cell_measurement_theta_min 0.67
_cell_volume 4023.7(15)
_computing_cell_refinement 'XDS (Kabsch, 1993)'
_computing_data_collection 'BluIce (McPhillips, 2002)'
_computing_data_reduction 'XDS (Kabsch, 1993)'
_computing_molecular_graphics 'X-Seed (Barbour, 1999)'
_computing_publication_material 'CIFTAB (Sheldrick, 1997)'
_computing_structure_refinement 'SHELXL-2014 (Sheldrick, 2014)'
_computing_structure_solution 'SHELXS-2014 (Sheldrick, 2014)'
_diffrn_ambient_temperature 100(2)
_diffrn_measured_fraction_theta_full 0.999
_diffrn_measured_fraction_theta_max 0.830
_diffrn_measurement_device_type 'ADSC Quantum 210r'
_diffrn_measurement_method 'Phi Scan'
_diffrn_radiation_monochromator 'Silicon Double Crystal'
_diffrn_radiation_type MoK\a
_diffrn_radiation_wavelength 0.71073
_diffrn_reflns_av_R_equivalents 0.0794
_diffrn_reflns_av_unetI/netI 0.0452
_diffrn_reflns_Laue_measured_fraction_full 0.999
_diffrn_reflns_Laue_measured_fraction_max 0.830
_diffrn_reflns_limit_h_max 14
_diffrn_reflns_limit_h_min -14
_diffrn_reflns_limit_k_max 39
_diffrn_reflns_limit_k_min -39
_diffrn_reflns_limit_l_max 19
_diffrn_reflns_limit_l_min -19
_diffrn_reflns_number 75249
_diffrn_reflns_point_group_measured_fraction_full 0.999
_diffrn_reflns_point_group_measured_fraction_max 0.830
_diffrn_reflns_theta_full 27.500
_diffrn_reflns_theta_max 31.900
_diffrn_reflns_theta_min 1.428
_diffrn_source 'MX1 Beamline Australian Synchrotron'
_exptl_absorpt_coefficient_mu 0.566
_exptl_absorpt_correction_T_max 0.987
_exptl_absorpt_correction_T_min 0.949
_exptl_absorpt_correction_type multi-scan
_exptl_absorpt_process_details 'XDS (Kabsch, 1993)'
_exptl_crystal_colour orange
_exptl_crystal_density_diffrn 1.651
_exptl_crystal_description plate
_exptl_crystal_F_000 2026
_exptl_crystal_size_max 0.289
_exptl_crystal_size_mid 0.255
_exptl_crystal_size_min 0.006
_refine_diff_density_max 0.535
_refine_diff_density_min -1.420
_refine_diff_density_rms 0.110
_refine_ls_extinction_method none
_refine_ls_goodness_of_fit_ref 1.036
_refine_ls_hydrogen_treatment constr
_refine_ls_matrix_type full
_refine_ls_number_parameters 567
_refine_ls_number_reflns 11496
_refine_ls_number_restraints 0
_refine_ls_restrained_S_all 1.036
_refine_ls_R_factor_all 0.0636
_refine_ls_R_factor_gt 0.0489
_refine_ls_shift/su_max 0.001
_refine_ls_shift/su_mean 0.000
_refine_ls_structure_factor_coef Fsqd
_refine_ls_weighting_details 'w=1/[\s^2^(Fo^2^)+(0.0629P)^2^+5.3575P] where P=(Fo^2^+2Fc^2^)/3'
_refine_ls_weighting_scheme calc
_refine_ls_wR_factor_gt 0.1201
_refine_ls_wR_factor_ref 0.1272
_reflns_Friedel_coverage 0.000
_reflns_number_gt 9346
_reflns_number_total 11496
_reflns_threshold_expression 'I > 2\s(I)'
_cod_data_source_file c7dt04595f2.cif
_cod_data_source_block RuPhenBB
_cod_depositor_comments
;
The following automatic conversions were performed:

'_exptl_absorpt_correction_type' value 'Multi-Scan' changed to
'multi-scan' according to
/home/data/users/saulius/crontab/automatic-downloads/rss-feeds/RSC/lib/dictionaries/cif_core.dic
dictionary named 'cif_core.dic' version 2.4.2 from 2011-04-26.

Automatic conversion script
Id: cif_fix_values 4973 2017-02-22 13:04:09Z antanas 

 Adding full bibliography for 7045461--7045462.cif.
;
_cod_original_cell_volume 4023.7(14)
_cod_original_formula_sum 'C40 H40.50 F12 N6 O0.25 P2 Ru'
_cod_database_code 7045461
_shelx_shelxl_version_number 2014/7
_shelx_space_group_comment
;
The symmetry employed for this shelxl refinement is uniquely defined
by the following loop, which should always be used as a source of
symmetry information in preference to the above space-group names.
They are only intended as comments.
;

loop_
_space_group_symop_operation_xyz
'x, y, z'
'-x, y+1/2, -z+1/2'
'-x, -y, -z'
'x, -y-1/2, z-1/2'

loop_
_atom_site_label
_atom_site_type_symbol
_atom_site_fract_x
_atom_site_fract_y
_atom_site_fract_z
_atom_site_U_iso_or_equiv
_atom_site_adp_type
_atom_site_occupancy
_atom_site_site_symmetry_order
_atom_site_calc_flag
_atom_site_refinement_flags_posn
_atom_site_refinement_flags_adp
_atom_site_refinement_flags_occupancy
Ru1 Ru 0.28704(2) 0.11871(2) 0.38260(2) 0.02012(6) Uani 1 1 d . . .
N2 N 0.1444(2) 0.12012(8) 0.26420(16) 0.0236(4) Uani 1 1 d . . .
N5 N 0.4303(2) 0.10675(8) 0.49779(15) 0.0214(4) Uani 1 1 d . . .
N3 N 0.24206(19) 0.05318(7) 0.43165(16) 0.0198(4) Uani 1 1 d . . .
N1 N 0.3747(2) 0.09159(8) 0.26591(16) 0.0241(4) Uani 1 1 d . . .
N4 N 0.1955(2) 0.15598(7) 0.48694(16) 0.0219(4) Uani 1 1 d . . .
C52 C 0.6173(3) 0.12574(10) 0.6074(2) 0.0264(5) Uani 1 1 d . . .
H52 H 0.6856 0.1465 0.6235 0.032 Uiso 1 1 calc R U .
N6 N 0.3312(2) 0.18674(8) 0.34607(17) 0.0244(4) Uani 1 1 d . . .
C41 C 0.2108(2) 0.20356(9) 0.4811(2) 0.0248(5) Uani 1 1 d . . .
C33 C 0.1946(2) -0.03501(9) 0.5150(2) 0.0236(5) Uani 1 1 d . . .
C31 C 0.3162(2) 0.03608(9) 0.51481(18) 0.0214(5) Uani 1 1 d . . .
C11 C 0.3034(3) 0.08745(10) 0.17433(19) 0.0254(5) Uani 1 1 d . . .
C43 C 0.0883(3) 0.21703(10) 0.6219(2) 0.0298(6) Uani 1 1 d . . .
C45 C 0.1273(2) 0.13988(9) 0.55805(19) 0.0236(5) Uani 1 1 d . . .
H45 H 0.1158 0.1069 0.5627 0.028 Uiso 1 1 calc R U .
C32 C 0.2930(2) -0.00720(9) 0.55693(19) 0.0235(5) Uani 1 1 d . . .
H32 H 0.3453 -0.0179 0.6153 0.028 Uiso 1 1 calc R U .
C44 C 0.0715(3) 0.16881(10) 0.6263(2) 0.0273(5) Uani 1 1 d . . .
C55 C 0.4205(2) 0.06697(9) 0.55309(18) 0.0213(5) Uani 1 1 d . . .
C53 C 0.6062(2) 0.08581(10) 0.66661(19) 0.0256(5) Uani 1 1 d . . .
C331 C 0.1668(3) -0.08153(9) 0.5599(2) 0.0277(5) Uani 1 1 d . . .
H33A H 0.2325 -0.0893 0.6150 0.042 Uiso 1 1 calc R U .
H33B H 0.1636 -0.1057 0.5067 0.042 Uiso 1 1 calc R U .
H33C H 0.0861 -0.0800 0.5872 0.042 Uiso 1 1 calc R U .
C34 C 0.1213(2) -0.01748(9) 0.4295(2) 0.0241(5) Uani 1 1 d . . .
H34 H 0.0533 -0.0355 0.3979 0.029 Uiso 1 1 calc R U .
C42 C 0.1583(3) 0.23492(10) 0.5458(2) 0.0295(6) Uani 1 1 d . . .
C54 C 0.5058(2) 0.05620(10) 0.63726(19) 0.0251(5) Uani 1 1 d . . .
H54 H 0.4953 0.0284 0.6751 0.030 Uiso 1 1 calc R U .
C531 C 0.6978(3) 0.07528(12) 0.7583(2) 0.0336(6) Uani 1 1 d . . .
H53A H 0.6733 0.0463 0.7907 0.050 Uiso 1 1 calc R U .
H53B H 0.6987 0.1012 0.8071 0.050 Uiso 1 1 calc R U .
H53C H 0.7814 0.0714 0.7370 0.050 Uiso 1 1 calc R U .
C21 C 0.0277(3) 0.13574(10) 0.2685(2) 0.0266(5) Uani 1 1 d . . .
H21 H 0.0076 0.1493 0.3304 0.032 Uiso 1 1 calc R U .
C22 C -0.0647(3) 0.13290(10) 0.1862(2) 0.0292(6) Uani 1 1 d . . .
H22 H -0.1458 0.1450 0.1919 0.035 Uiso 1 1 calc R U .
C51 C 0.5290(2) 0.13514(10) 0.5252(2) 0.0254(5) Uani 1 1 d . . .
H51 H 0.5381 0.1627 0.4863 0.030 Uiso 1 1 calc R U .
C25 C 0.1719(3) 0.10063(10) 0.17510(19) 0.0255(5) Uani 1 1 d . . .
C35 C 0.1470(2) 0.02592(9) 0.39047(19) 0.0238(5) Uani 1 1 d . . .
H35 H 0.0956 0.0371 0.3321 0.029 Uiso 1 1 calc R U .
C23 C -0.0383(3) 0.11232(10) 0.0951(2) 0.0307(6) Uani 1 1 d . . .
C12 C 0.3567(3) 0.07551(11) 0.0868(2) 0.0315(6) Uani 1 1 d . . .
H12 H 0.3048 0.0722 0.0239 0.038 Uiso 1 1 calc R U .
C61 C 0.3958(3) 0.20118(11) 0.2711(2) 0.0317(6) Uani 1 1 d . . .
H61 H 0.4301 0.1781 0.2305 0.038 Uiso 1 1 calc R U .
C14 C 0.5562(3) 0.07251(11) 0.1843(2) 0.0319(6) Uani 1 1 d . . .
H14 H 0.6440 0.0677 0.1901 0.038 Uiso 1 1 calc R U .
C13 C 0.4842(3) 0.06829(11) 0.0896(2) 0.0328(6) Uani 1 1 d . . .
C62 C 0.4156(3) 0.24846(11) 0.2488(2) 0.0361(7) Uani 1 1 d . . .
C15 C 0.4986(3) 0.08375(10) 0.2693(2) 0.0279(5) Uani 1 1 d . . .
H15 H 0.5486 0.0861 0.3334 0.033 Uiso 1 1 calc R U .
C65 C 0.2823(2) 0.22009(9) 0.4036(2) 0.0260(5) Uani 1 1 d . . .
C231 C -0.1336(3) 0.10868(13) 0.0035(3) 0.0402(7) Uani 1 1 d . . .
H23A H -0.2073 0.1272 0.0149 0.060 Uiso 1 1 calc R U .
H23B H -0.1576 0.0758 -0.0077 0.060 Uiso 1 1 calc R U .
H23C H -0.0982 0.1207 -0.0566 0.060 Uiso 1 1 calc R U .
C66 C 0.2434(3) 0.29991(10) 0.4544(3) 0.0403(7) Uani 1 1 d . . .
H66 H 0.2529 0.3327 0.4456 0.048 Uiso 1 1 calc R U .
C46 C 0.1769(3) 0.28422(10) 0.5291(3) 0.0390(7) Uani 1 1 d . . .
H46 H 0.1416 0.3064 0.5714 0.047 Uiso 1 1 calc R U .
C621 C 0.4909(4) 0.25884(14) 0.1623(3) 0.0480(9) Uani 1 1 d . . .
H62A H 0.4419 0.2787 0.1118 0.072 Uiso 1 1 calc R U .
H62B H 0.5120 0.2294 0.1300 0.072 Uiso 1 1 calc R U .
H62C H 0.5678 0.2752 0.1887 0.072 Uiso 1 1 calc R U .
C431 C 0.0327(3) 0.24911(12) 0.6945(3) 0.0414(7) Uani 1 1 d . . .
H43A H -0.0443 0.2630 0.6604 0.062 Uiso 1 1 calc R U .
H43B H 0.0923 0.2741 0.7163 0.062 Uiso 1 1 calc R U .
H43C H 0.0136 0.2313 0.7543 0.062 Uiso 1 1 calc R U .
C131 C 0.5436(3) 0.05864(15) -0.0060(2) 0.0453(8) Uani 1 1 d . . .
H13A H 0.4813 0.0454 -0.0581 0.068 Uiso 1 1 calc R U .
H13B H 0.6124 0.0363 0.0092 0.068 Uiso 1 1 calc R U .
H13C H 0.5760 0.0880 -0.0314 0.068 Uiso 1 1 calc R U .
C441 C -0.0074(3) 0.14720(11) 0.7003(2) 0.0338(6) Uani 1 1 d . . .
H44A H 0.0347 0.1506 0.7699 0.051 Uiso 1 1 calc R U .
H44B H -0.0199 0.1139 0.6843 0.051 Uiso 1 1 calc R U .
H44C H -0.0885 0.1631 0.6950 0.051 Uiso 1 1 calc R U .
C24 C 0.0825(3) 0.09586(10) 0.0915(2) 0.0284(5) Uani 1 1 d . . .
H24 H 0.1038 0.0812 0.0311 0.034 Uiso 1 1 calc R U .
C64 C 0.2995(3) 0.26839(10) 0.3885(2) 0.0333(6) Uani 1 1 d . . .
C63 C 0.3687(3) 0.28256(11) 0.3074(3) 0.0376(7) Uani 1 1 d . . .
P2 P 0.16057(7) 0.02806(3) 0.81284(5) 0.02825(15) Uani 1 1 d . . .
F10 F 0.14905(17) 0.04974(6) 0.70000(13) 0.0345(4) Uani 1 1 d . . .
F8 F 0.17935(19) 0.07995(6) 0.85985(13) 0.0381(4) Uani 1 1 d . . .
F9 F 0.1742(2) 0.00669(7) 0.92579(14) 0.0438(5) Uani 1 1 d . . .
F12 F 0.30895(18) 0.02382(7) 0.81114(16) 0.0429(4) Uani 1 1 d . . .
F11 F 0.01326(18) 0.03265(8) 0.81317(15) 0.0428(4) Uani 1 1 d . . .
F7 F 0.14334(19) -0.02361(7) 0.76556(15) 0.0410(4) Uani 1 1 d . . .
P1 P 0.76774(8) 0.23499(3) 0.41703(7) 0.03842(19) Uani 1 1 d . . .
F3 F 0.7801(3) 0.20237(11) 0.51526(19) 0.0719(8) Uani 1 1 d . . .
F4 F 0.7562(3) 0.26698(13) 0.3193(3) 0.0949(12) Uani 1 1 d . . .
F6 F 0.8959(3) 0.21482(13) 0.3910(2) 0.0861(10) Uani 1 1 d . . .
F5 F 0.6366(3) 0.25204(17) 0.4430(3) 0.1121(15) Uani 1 1 d . . .
F1 F 0.6960(3) 0.19399(11) 0.3516(2) 0.0906(10) Uani 1 1 d . . .
F2 F 0.8383(3) 0.27465(9) 0.4828(3) 0.1007(13) Uani 1 1 d . . .
C631 C 0.3919(4) 0.33378(12) 0.2882(4) 0.0530(10) Uani 1 1 d . . .
H63A H 0.4751 0.3425 0.3207 0.080 Uiso 1 1 calc R U .
H63B H 0.3287 0.3528 0.3170 0.080 Uiso 1 1 calc R U .
H63C H 0.3870 0.3394 0.2145 0.080 Uiso 1 1 calc R U .
O1 O 0.6569(11) 0.1754(4) 0.1277(10) 0.059(3) Uani 0.25 1 d . . P

loop_
_atom_site_aniso_label
_atom_site_aniso_U_11
_atom_site_aniso_U_22
_atom_site_aniso_U_33
_atom_site_aniso_U_23
_atom_site_aniso_U_13
_atom_site_aniso_U_12
Ru1 0.02500(10) 0.01938(10) 0.01561(9) 0.00054(7) 0.00076(6) -0.00264(7)
N2 0.0273(11) 0.0235(10) 0.0193(9) 0.0043(8) 0.0001(8) -0.0030(8)
N5 0.0248(10) 0.0230(10) 0.0162(9) -0.0007(8) 0.0011(7) -0.0026(8)
N3 0.0230(10) 0.0182(9) 0.0180(9) -0.0010(8) 0.0019(7) -0.0008(7)
N1 0.0281(11) 0.0270(11) 0.0173(9) 0.0001(8) 0.0025(8) -0.0020(8)
N4 0.0260(10) 0.0189(10) 0.0203(9) -0.0009(8) 0.0003(8) -0.0006(8)
C52 0.0258(12) 0.0320(14) 0.0218(11) -0.0061(10) 0.0046(9) -0.0052(10)
N6 0.0297(11) 0.0220(10) 0.0205(10) 0.0018(8) -0.0015(8) -0.0059(8)
C41 0.0263(12) 0.0196(11) 0.0273(12) -0.0001(10) -0.0016(10) -0.0013(9)
C33 0.0275(12) 0.0223(12) 0.0221(11) -0.0014(10) 0.0073(9) -0.0010(9)
C31 0.0249(11) 0.0214(11) 0.0183(10) -0.0013(9) 0.0041(9) -0.0011(9)
C11 0.0314(13) 0.0258(12) 0.0186(11) 0.0003(10) 0.0015(9) -0.0044(10)
C43 0.0264(13) 0.0276(13) 0.0343(14) -0.0086(12) -0.0007(10) 0.0029(10)
C45 0.0286(12) 0.0212(12) 0.0210(11) -0.0008(9) 0.0020(9) -0.0014(9)
C32 0.0272(12) 0.0228(12) 0.0204(11) 0.0014(9) 0.0021(9) -0.0010(9)
C44 0.0265(12) 0.0286(13) 0.0269(12) -0.0042(11) 0.0031(10) 0.0012(10)
C55 0.0252(12) 0.0225(11) 0.0164(10) 0.0010(9) 0.0031(8) -0.0013(9)
C53 0.0240(12) 0.0342(14) 0.0189(11) -0.0035(10) 0.0040(9) 0.0005(10)
C331 0.0294(13) 0.0244(12) 0.0297(13) 0.0017(11) 0.0051(10) -0.0045(10)
C34 0.0264(12) 0.0218(11) 0.0244(11) -0.0051(10) 0.0044(9) -0.0036(9)
C42 0.0295(13) 0.0213(12) 0.0365(14) -0.0042(11) -0.0005(11) 0.0002(10)
C54 0.0262(12) 0.0304(13) 0.0187(11) 0.0001(10) 0.0025(9) -0.0018(10)
C531 0.0276(13) 0.0516(18) 0.0208(12) 0.0000(12) -0.0008(10) -0.0029(12)
C21 0.0298(13) 0.0250(12) 0.0248(12) 0.0031(10) 0.0030(10) -0.0021(10)
C22 0.0283(13) 0.0285(13) 0.0299(13) 0.0069(11) -0.0010(10) -0.0034(10)
C51 0.0268(12) 0.0276(12) 0.0221(11) -0.0032(10) 0.0044(9) -0.0053(10)
C25 0.0318(13) 0.0253(12) 0.0189(11) 0.0033(10) 0.0007(9) -0.0047(10)
C35 0.0271(12) 0.0231(12) 0.0206(11) -0.0030(9) 0.0008(9) -0.0025(9)
C23 0.0346(14) 0.0292(14) 0.0266(13) 0.0054(11) -0.0035(11) -0.0099(11)
C12 0.0356(15) 0.0389(16) 0.0195(11) -0.0021(11) 0.0018(10) -0.0063(12)
C61 0.0386(15) 0.0327(15) 0.0228(12) 0.0043(11) -0.0010(11) -0.0083(11)
C14 0.0301(14) 0.0379(16) 0.0278(13) 0.0002(12) 0.0037(11) 0.0008(11)
C13 0.0361(15) 0.0397(16) 0.0234(12) -0.0033(12) 0.0064(11) -0.0038(12)
C62 0.0417(16) 0.0348(15) 0.0299(14) 0.0105(12) -0.0044(12) -0.0138(12)
C15 0.0291(13) 0.0320(14) 0.0221(12) 0.0000(11) 0.0006(10) 0.0000(10)
C65 0.0287(13) 0.0202(12) 0.0272(12) 0.0043(10) -0.0045(10) -0.0038(9)
C231 0.0369(16) 0.0460(18) 0.0342(15) 0.0024(14) -0.0114(12) -0.0063(13)
C66 0.0404(17) 0.0179(13) 0.061(2) 0.0031(13) 0.0002(15) -0.0028(11)
C46 0.0375(16) 0.0219(13) 0.057(2) -0.0075(14) 0.0031(14) 0.0018(11)
C621 0.061(2) 0.047(2) 0.0349(16) 0.0146(15) 0.0032(15) -0.0216(17)
C431 0.0394(17) 0.0351(16) 0.0501(19) -0.0160(15) 0.0074(14) 0.0053(13)
C131 0.0393(17) 0.070(3) 0.0280(15) -0.0076(16) 0.0100(13) -0.0043(16)
C441 0.0399(16) 0.0328(15) 0.0303(14) -0.0022(12) 0.0109(12) 0.0018(12)
C24 0.0346(14) 0.0296(14) 0.0203(11) 0.0029(10) -0.0005(10) -0.0065(11)
C64 0.0326(14) 0.0219(13) 0.0434(17) 0.0067(12) -0.0044(12) -0.0051(10)
C63 0.0344(15) 0.0295(14) 0.0464(18) 0.0148(14) -0.0069(13) -0.0082(11)
P2 0.0349(4) 0.0278(3) 0.0213(3) -0.0017(3) 0.0000(3) -0.0031(3)
F10 0.0424(10) 0.0393(10) 0.0218(7) 0.0000(7) 0.0041(7) 0.0016(8)
F8 0.0567(12) 0.0297(9) 0.0263(8) -0.0030(7) -0.0024(8) -0.0038(8)
F9 0.0655(13) 0.0387(10) 0.0261(9) 0.0054(8) 0.0002(8) -0.0046(9)
F12 0.0349(10) 0.0479(11) 0.0440(11) 0.0015(9) -0.0037(8) -0.0011(8)
F11 0.0368(10) 0.0549(12) 0.0377(10) -0.0030(9) 0.0083(8) -0.0020(9)
F7 0.0534(12) 0.0305(9) 0.0384(10) -0.0076(8) 0.0020(8) -0.0058(8)
P1 0.0311(4) 0.0437(5) 0.0410(4) 0.0035(4) 0.0065(3) -0.0007(3)
F3 0.0646(16) 0.098(2) 0.0510(14) 0.0252(14) -0.0018(12) -0.0298(15)
F4 0.0694(18) 0.120(3) 0.091(2) 0.068(2) -0.0104(16) -0.0102(17)
F6 0.0642(17) 0.133(3) 0.0653(17) 0.0138(18) 0.0250(14) 0.0404(18)
F5 0.0513(16) 0.205(4) 0.079(2) -0.026(2) 0.0038(15) 0.056(2)
F1 0.115(3) 0.081(2) 0.0664(18) -0.0088(16) -0.0284(17) -0.0261(19)
F2 0.112(3) 0.0391(14) 0.134(3) -0.0083(16) -0.060(2) -0.0034(15)
C631 0.056(2) 0.0307(17) 0.071(3) 0.0199(17) 0.0038(19) -0.0094(15)
O1 0.051(6) 0.049(6) 0.076(8) 0.011(6) 0.012(6) -0.006(5)

loop_
_atom_type_symbol
_atom_type_description
_atom_type_scat_dispersion_real
_atom_type_scat_dispersion_imag
_atom_type_scat_source
C C 0.0033 0.0016 'International Tables Vol C Tables 4.2.6.8 and 6.1.1.4'
H H 0.0000 0.0000 'International Tables Vol C Tables 4.2.6.8 and 6.1.1.4'
N N 0.0061 0.0033 'International Tables Vol C Tables 4.2.6.8 and 6.1.1.4'
F F 0.0171 0.0103 'International Tables Vol C Tables 4.2.6.8 and 6.1.1.4'
P P 0.1023 0.0942 'International Tables Vol C Tables 4.2.6.8 and 6.1.1.4'
Ru Ru -1.2594 0.8363 'International Tables Vol C Tables 4.2.6.8 and 6.1.1.4'
O O 0.0106 0.0060 'International Tables Vol C Tables 4.2.6.8 and 6.1.1.4'

loop_
_geom_angle_atom_site_label_1
_geom_angle_atom_site_label_2
_geom_angle_atom_site_label_3
_geom_angle
N1 Ru1 N3 92.23(9)
N1 Ru1 N2 78.90(9)
N3 Ru1 N2 94.20(8)
N1 Ru1 N5 96.81(9)
N3 Ru1 N5 78.60(8)
N2 Ru1 N5 171.55(9)
N1 Ru1 N6 92.34(9)
N3 Ru1 N6 174.99(8)
N2 Ru1 N6 88.70(8)
N5 Ru1 N6 98.81(9)
N1 Ru1 N4 170.78(9)
N3 Ru1 N4 96.31(8)
N2 Ru1 N4 96.96(9)
N5 Ru1 N4 88.30(8)
N6 Ru1 N4 79.27(9)
C21 N2 C25 118.0(2)
C21 N2 Ru1 126.56(19)
C25 N2 Ru1 115.29(18)
C51 N5 C55 117.7(2)
C51 N5 Ru1 126.58(18)
C55 N5 Ru1 115.72(17)
C35 N3 C31 117.6(2)
C35 N3 Ru1 126.42(17)
C31 N3 Ru1 116.02(16)
C15 N1 C11 118.1(2)
C15 N1 Ru1 125.32(18)
C11 N1 Ru1 115.94(18)
C45 N4 C41 117.3(2)
C45 N4 Ru1 129.08(18)
C41 N4 Ru1 113.59(17)
C51 C52 C53 120.1(2)
C61 N6 C65 117.7(2)
C61 N6 Ru1 127.9(2)
C65 N6 Ru1 114.33(17)
N4 C41 C42 122.6(2)
N4 C41 C65 116.4(2)
C42 C41 C65 121.0(2)
C32 C33 C34 117.0(2)
C32 C33 C331 121.9(2)
C34 C33 C331 121.1(2)
N3 C31 C32 121.4(2)
N3 C31 C55 114.4(2)
C32 C31 C55 124.1(2)
N1 C11 C12 120.9(3)
N1 C11 C25 114.8(2)
C12 C11 C25 124.1(2)
C44 C43 C42 117.9(2)
C44 C43 C431 121.0(3)
C42 C43 C431 121.1(3)
N4 C45 C44 123.9(2)
C33 C32 C31 120.9(2)
C43 C44 C45 119.2(3)
C43 C44 C441 121.3(3)
C45 C44 C441 119.5(2)
N5 C55 C54 121.8(2)
N5 C55 C31 114.8(2)
C54 C55 C31 123.4(2)
C54 C53 C52 117.0(2)
C54 C53 C531 121.4(3)
C52 C53 C531 121.6(3)
C35 C34 C33 120.2(2)
C41 C42 C43 119.2(2)
C41 C42 C46 117.2(3)
C43 C42 C46 123.6(3)
C55 C54 C53 120.6(3)
N2 C21 C22 122.7(3)
C21 C22 C23 119.8(3)
N5 C51 C52 122.8(3)
N2 C25 C24 121.7(3)
N2 C25 C11 114.6(2)
C24 C25 C11 123.6(3)
N3 C35 C34 122.9(2)
C24 C23 C22 117.2(3)
C24 C23 C231 120.5(3)
C22 C23 C231 122.3(3)
C13 C12 C11 121.2(3)
N6 C61 C62 123.8(3)
C15 C14 C13 119.3(3)
C12 C13 C14 117.3(3)
C12 C13 C131 121.5(3)
C14 C13 C131 121.2(3)
C63 C62 C61 119.2(3)
C63 C62 C621 123.6(3)
C61 C62 C621 117.2(3)
N1 C15 C14 123.2(3)
N6 C65 C64 122.7(3)
N6 C65 C41 116.3(2)
C64 C65 C41 120.9(3)
C46 C66 C64 121.9(3)
C66 C46 C42 121.8(3)
C25 C24 C23 120.5(3)
C65 C64 C63 118.1(3)
C65 C64 C66 117.2(3)
C63 C64 C66 124.7(3)
C62 C63 C64 118.5(3)
C62 C63 C631 120.8(3)
C64 C63 C631 120.7(3)
F11 P2 F9 90.76(12)
F11 P2 F10 90.02(11)
F9 P2 F10 179.14(12)
F11 P2 F7 90.33(11)
F9 P2 F7 90.32(11)
F10 P2 F7 90.05(10)
F11 P2 F12 179.25(12)
F9 P2 F12 89.98(12)
F10 P2 F12 89.24(11)
F7 P2 F12 89.79(11)
F11 P2 F8 90.26(11)
F9 P2 F8 89.90(10)
F10 P2 F8 89.72(10)
F7 P2 F8 179.37(12)
F12 P2 F8 89.61(11)
F2 P1 F5 92.8(2)
F2 P1 F6 90.1(2)
F5 P1 F6 176.6(2)
F2 P1 F4 91.2(2)
F5 P1 F4 90.6(2)
F6 P1 F4 91.29(18)
F2 P1 F3 89.00(18)
F5 P1 F3 89.80(19)
F6 P1 F3 88.30(17)
F4 P1 F3 179.5(2)
F2 P1 F1 179.08(19)
F5 P1 F1 87.3(2)
F6 P1 F1 89.9(2)
F4 P1 F1 89.70(19)
F3 P1 F1 90.08(16)

loop_
_geom_bond_atom_site_label_1
_geom_bond_atom_site_label_2
_geom_bond_distance
Ru1 N1 2.047(2)
Ru1 N3 2.053(2)
Ru1 N2 2.061(2)
Ru1 N5 2.065(2)
Ru1 N6 2.067(2)
Ru1 N4 2.075(2)
N2 C21 1.342(4)
N2 C25 1.362(3)
N5 C51 1.352(3)
N5 C55 1.359(3)
N3 C35 1.349(3)
N3 C31 1.369(3)
N1 C15 1.351(4)
N1 C11 1.359(3)
N4 C45 1.338(3)
N4 C41 1.370(3)
C52 C51 1.383(4)
C52 C53 1.393(4)
N6 C61 1.338(4)
N6 C65 1.359(4)
C41 C42 1.400(4)
C41 C65 1.429(4)
C33 C32 1.387(4)
C33 C34 1.393(4)
C33 C331 1.496(4)
C31 C32 1.388(4)
C31 C55 1.471(3)
C11 C12 1.389(4)
C11 C25 1.469(4)
C43 C44 1.389(4)
C43 C42 1.418(4)
C43 C431 1.497(4)
C45 C44 1.405(4)
C44 C441 1.499(4)
C55 C54 1.390(4)
C53 C54 1.392(4)
C53 C531 1.500(4)
C34 C35 1.381(4)
C42 C46 1.441(4)
C21 C22 1.388(4)
C22 C23 1.395(4)
C25 C24 1.384(4)
C23 C24 1.391(4)
C23 C231 1.495(4)
C12 C13 1.387(4)
C61 C62 1.401(4)
C14 C15 1.380(4)
C14 C13 1.397(4)
C13 C131 1.502(4)
C62 C63 1.374(5)
C62 C621 1.503(5)
C65 C64 1.407(4)
C66 C46 1.359(5)
C66 C64 1.431(5)
C64 C63 1.430(5)
C63 C631 1.508(4)
P2 F11 1.594(2)
P2 F9 1.599(2)
P2 F10 1.6018(18)
P2 F7 1.602(2)
P2 F12 1.607(2)
P2 F8 1.6079(19)
P1 F2 1.567(3)
P1 F5 1.570(3)
P1 F6 1.571(3)
P1 F4 1.571(3)
P1 F3 1.587(3)
P1 F1 1.598(3)
